data_7051614
loop_
_publ_author_name
'Hough-Troutman, Whitney L.'
'Smiglak, Marcin'
'Griffin, Scott'
'Matthew Reichert, W.'
'Mirska, Ilona'
'Jodynis-Liebert, Jadwiga'
'Adamska, Teresa'
'Nawrot, Jan'
'Stasiewicz, Monika'
'Rogers, Robin D.'
'Pernak, Juliusz'

_publ_section_title
;
 Ionic liquids with dual biological function: sweet and anti-microbial,
 hydrophobic quaternary ammonium-based salts
;
_journal_issue 1
_journal_name_full 'New Journal of Chemistry'
_journal_page_first 26
_journal_paper_doi 10.1039/b813213p
_journal_volume 33
_journal_year 2009
_chemical_formula_sum 'C21 H28 N2 O5 S'
_chemical_formula_weight 420.51
_chemical_name_systematic
;
?
;
_space_group_IT_number 2
_symmetry_cell_setting triclinic
_symmetry_space_group_name_Hall '-P 1'
_symmetry_space_group_name_H-M 'P -1'
_atom_sites_solution_hydrogens geom
_atom_sites_solution_primary direct
_atom_sites_solution_secondary difmap
_audit_creation_method SHELXL-97
_cell_angle_alpha 81.872(3)
_cell_angle_beta 80.780(3)
_cell_angle_gamma 62.850(3)
_cell_formula_units_Z 2
_cell_length_a 8.1626(15)
_cell_length_b 8.7141(16)
_cell_length_c 16.756(3)
_cell_measurement_reflns_used 970
_cell_measurement_temperature 173(2)
_cell_measurement_theta_max 23.27
_cell_measurement_theta_min 2.88
_cell_volume 1043.7(3)
_computing_cell_refinement 'Bruker SMART'
_computing_data_collection 'Bruker SMART'
_computing_data_reduction 'Bruker SAINT'
_computing_molecular_graphics 'Bruker SHELXTL'
_computing_publication_material 'Bruker SHELXTL'
_computing_structure_refinement 'SHELXL-97 (Sheldrick, 1997)'
_computing_structure_solution 'SHELXS-97 (Sheldrick, 1990)'
_diffrn_ambient_temperature 173(2)
_diffrn_measured_fraction_theta_full 0.988
_diffrn_measured_fraction_theta_max 0.988
_diffrn_measurement_device_type 'CCD area detector'
_diffrn_measurement_method 'phi and omega scans'
_diffrn_radiation_monochromator graphite
_diffrn_radiation_source 'fine-focus sealed tube'
_diffrn_radiation_type MoK\a
_diffrn_radiation_wavelength 0.71073
_diffrn_reflns_av_R_equivalents 0.0170
_diffrn_reflns_av_sigmaI/netI 0.0318
_diffrn_reflns_limit_h_max 8
_diffrn_reflns_limit_h_min -9
_diffrn_reflns_limit_k_max 9
_diffrn_reflns_limit_k_min -8
_diffrn_reflns_limit_l_max 18
_diffrn_reflns_limit_l_min -16
_diffrn_reflns_number 4561
_diffrn_reflns_theta_full 23.27
_diffrn_reflns_theta_max 23.27
_diffrn_reflns_theta_min 2.63
_exptl_absorpt_coefficient_mu 0.190
_exptl_absorpt_correction_T_max 0.9775
_exptl_absorpt_correction_T_min 0.9010
_exptl_absorpt_correction_type multi-scan
_exptl_absorpt_process_details '(SADABS, Sheldrick 2003)'
_exptl_crystal_colour Colorless
_exptl_crystal_density_diffrn 1.338
_exptl_crystal_density_method 'not measured'
_exptl_crystal_description Rectangular
_exptl_crystal_F_000 448
_exptl_crystal_size_max 0.56
_exptl_crystal_size_mid 0.32
_exptl_crystal_size_min 0.12
_refine_diff_density_max 0.180
_refine_diff_density_min -0.337
_refine_diff_density_rms 0.042
_refine_ls_extinction_coef 0.0065(16)
_refine_ls_extinction_expression Fc^*^=kFc[1+0.001xFc^2^\l^3^/sin(2\q)]^-1/4^
_refine_ls_extinction_method SHELXL
_refine_ls_goodness_of_fit_ref 1.033
_refine_ls_hydrogen_treatment refall
_refine_ls_matrix_type full
_refine_ls_number_parameters 375
_refine_ls_number_reflns 2969
_refine_ls_number_restraints 0
_refine_ls_restrained_S_all 1.033
_refine_ls_R_factor_all 0.0472
_refine_ls_R_factor_gt 0.0362
_refine_ls_shift/su_max 0.007
_refine_ls_shift/su_mean 0.001
_refine_ls_structure_factor_coef Fsqd
_refine_ls_weighting_details 'calc w=1/[\s^2^(Fo^2^)+(0.0482P)^2^+0.4846P] where P=(Fo^2^+2Fc^2^)/3'
_refine_ls_weighting_scheme calc
_refine_ls_wR_factor_gt 0.0871
_refine_ls_wR_factor_ref 0.0937
_reflns_number_gt 2514
_reflns_number_total 2969
_reflns_threshold_expression >2sigma(I)
_cod_data_source_file b813213p.txt
_cod_data_source_block s1
_cod_depositor_comments
;
The following automatic conversions were performed:
'_symmetry_cell_setting' value 'Triclinic' changed to 'triclinic'
according to '/home/saulius/struct/CIF-dictionaries/cif_core.dic'
dictionary named 'cif_core.dic' version 2.4.1 from 2010-06-29.

Automatic conversion script
Id: cif_fix_enum 1527 2010-12-29 10:47:43Z saulius 
;
_cod_original_sg_symbol_H-M P-1
_cod_database_code 7051614

loop_
_symmetry_equiv_pos_as_xyz
'x, y, z'
'-x, -y, -z'

loop_
_atom_site_label
_atom_site_type_symbol
_atom_site_fract_x
_atom_site_fract_y
_atom_site_fract_z
_atom_site_U_iso_or_equiv
_atom_site_adp_type
_atom_site_occupancy
_atom_site_symmetry_multiplicity
_atom_site_calc_flag
_atom_site_refinement_flags
_atom_site_disorder_assembly
_atom_site_disorder_group
S1 S 0.39183(7) 0.27884(7) 0.35697(3) 0.02629(19) Uani 1 1 d . . .
O1 O 0.8208(2) 0.1934(2) 0.22377(9) 0.0393(4) Uani 1 1 d . . .
O2 O 0.2627(2) 0.4506(2) 0.37834(10) 0.0376(4) Uani 1 1 d . . .
O3 O 0.3871(2) 0.1435(2) 0.41670(9) 0.0322(4) Uani 1 1 d . . .
O4 O -0.2239(2) 0.82226(19) 0.31650(9) 0.0299(4) Uani 1 1 d . . .
O5 O 0.2161(2) 0.6352(2) 0.59064(9) 0.0388(4) Uani 1 1 d . . .
H5O H 0.289(4) 0.669(3) 0.6132(16) 0.047(8) Uiso 1 1 d . . .
N1 N 0.6001(2) 0.2580(2) 0.33374(11) 0.0293(4) Uani 1 1 d . . .
N2 N -0.0454(2) 0.8023(2) 0.42162(10) 0.0235(4) Uani 1 1 d . . .
C1 C -0.9026(4) 0.6724(5) -0.00403(18) 0.0485(7) Uani 1 1 d . . .
H1B H -0.882(4) 0.560(4) -0.0241(19) 0.070(9) Uiso 1 1 d . . .
H1A H -0.885(4) 0.750(4) -0.048(2) 0.072(10) Uiso 1 1 d . . .
H1C H -1.030(4) 0.720(4) 0.0163(18) 0.058(9) Uiso 1 1 d . . .
C2 C -0.8238(3) 0.8024(3) 0.10088(15) 0.0340(6) Uani 1 1 d . . .
H2B H -0.797(3) 0.887(3) 0.0602(15) 0.038(6) Uiso 1 1 d . . .
H2A H -0.956(4) 0.863(3) 0.1219(15) 0.047(7) Uiso 1 1 d . . .
C3 C -0.7814(4) 0.6399(3) 0.06239(16) 0.0392(6) Uani 1 1 d . . .
H3B H -0.799(3) 0.558(3) 0.1057(16) 0.040(7) Uiso 1 1 d . . .
H3A H -0.648(4) 0.587(4) 0.0419(17) 0.057(8) Uiso 1 1 d . . .
C4 C 0.1843(3) 0.8991(3) 0.39872(13) 0.0299(5) Uani 1 1 d . . .
H4 H 0.238(3) 0.966(3) 0.3662(15) 0.039(7) Uiso 1 1 d . . .
C5 C -0.4161(3) 0.7089(3) 0.22445(14) 0.0324(6) Uani 1 1 d . . .
H5A H -0.423(3) 0.618(3) 0.2652(15) 0.039(7) Uiso 1 1 d . . .
H5B H -0.492(3) 0.819(3) 0.2476(15) 0.037(7) Uiso 1 1 d . . .
C6 C 0.3864(3) 0.1731(3) 0.10467(14) 0.0353(6) Uani 1 1 d . . .
H6 H 0.392(4) 0.152(3) 0.0514(17) 0.050(8) Uiso 1 1 d . . .
C7 C -0.5085(3) 0.7148(4) 0.15156(14) 0.0322(5) Uani 1 1 d . . .
H7B H -0.452(3) 0.601(3) 0.1332(15) 0.039(7) Uiso 1 1 d . . .
H7A H -0.492(3) 0.799(3) 0.1103(15) 0.041(7) Uiso 1 1 d . . .
C8 C 0.5382(3) 0.1740(3) 0.13157(14) 0.0327(6) Uani 1 1 d . . .
H8 H 0.650(4) 0.153(3) 0.0967(16) 0.043(7) Uiso 1 1 d . . .
C9 C -0.7161(3) 0.7716(4) 0.17285(15) 0.0335(6) Uani 1 1 d . . .
H9A H -0.732(3) 0.684(3) 0.2087(15) 0.039(7) Uiso 1 1 d . . .
H9B H -0.767(3) 0.876(3) 0.2023(15) 0.038(7) Uiso 1 1 d . . .
C10 C 0.6650(3) 0.2188(3) 0.25500(13) 0.0279(5) Uani 1 1 d . . .
C11 C -0.2187(3) 0.8050(3) 0.39889(13) 0.0295(5) Uani 1 1 d . . .
H11C H -0.219(3) 0.696(3) 0.4234(13) 0.024(5) Uiso 1 1 d . . .
H11B H -0.316(3) 0.904(3) 0.4209(13) 0.027(6) Uiso 1 1 d . . .
C12 C 0.0348(3) 0.8926(3) 0.37403(14) 0.0277(5) Uani 1 1 d . . .
H12 H -0.020(3) 0.952(3) 0.3264(15) 0.034(6) Uiso 1 1 d . . .
C13 C 0.3603(3) 0.2415(3) 0.26119(12) 0.0236(5) Uani 1 1 d . . .
C14 C 0.2094(3) 0.2390(3) 0.23514(14) 0.0272(5) Uani 1 1 d . . .
H14 H 0.107(3) 0.257(3) 0.2705(14) 0.029(6) Uiso 1 1 d . . .
C15 C 0.5232(3) 0.2094(3) 0.21106(12) 0.0264(5) Uani 1 1 d . . .
C16 C 0.1646(3) 0.7230(3) 0.51916(13) 0.0260(5) Uani 1 1 d . . .
C17 C 0.2244(3) 0.2046(3) 0.15548(14) 0.0325(6) Uani 1 1 d . . .
H17 H 0.118(3) 0.200(3) 0.1352(14) 0.033(6) Uiso 1 1 d . . .
C18 C -0.1220(3) 0.6616(3) 0.27710(14) 0.0301(5) Uani 1 1 d . . .
H18A H -0.127(3) 0.568(3) 0.3159(13) 0.026(6) Uiso 1 1 d . . .
H18B H 0.014(4) 0.644(3) 0.2627(15) 0.042(7) Uiso 1 1 d . . .
C19 C -0.2148(3) 0.6771(4) 0.20356(14) 0.0318(5) Uani 1 1 d . . .
H19B H -0.210(3) 0.770(3) 0.1656(15) 0.036(6) Uiso 1 1 d . . .
H19A H -0.146(4) 0.575(4) 0.1785(16) 0.045(7) Uiso 1 1 d . . .
C20 C 0.2509(3) 0.8150(3) 0.47138(13) 0.0291(5) Uani 1 1 d . . .
H20 H 0.352(3) 0.821(3) 0.4878(14) 0.032(6) Uiso 1 1 d . . .
C21 C 0.0165(3) 0.7182(3) 0.49184(13) 0.0242(5) Uani 1 1 d . . .
H21 H -0.045(3) 0.656(3) 0.5212(12) 0.019(5) Uiso 1 1 d . . .

loop_
_atom_site_aniso_label
_atom_site_aniso_U_11
_atom_site_aniso_U_22
_atom_site_aniso_U_33
_atom_site_aniso_U_23
_atom_site_aniso_U_13
_atom_site_aniso_U_12
S1 0.0212(3) 0.0313(3) 0.0237(3) -0.0064(2) -0.0018(2) -0.0084(2)
O1 0.0259(9) 0.0583(11) 0.0334(9) -0.0013(8) 0.0017(7) -0.0205(8)
O2 0.0317(9) 0.0332(9) 0.0403(10) -0.0157(7) -0.0035(7) -0.0043(7)
O3 0.0270(9) 0.0402(9) 0.0241(8) -0.0006(7) 0.0006(7) -0.0118(7)
O4 0.0314(9) 0.0309(8) 0.0254(8) -0.0032(7) -0.0079(7) -0.0103(7)
O5 0.0475(11) 0.0524(11) 0.0309(9) 0.0101(8) -0.0177(8) -0.0339(9)
N1 0.0241(10) 0.0382(11) 0.0264(10) -0.0039(8) -0.0034(8) -0.0138(9)
N2 0.0200(9) 0.0257(9) 0.0217(10) -0.0060(8) -0.0010(8) -0.0069(8)
C1 0.0484(19) 0.074(2) 0.0376(16) -0.0056(16) -0.0065(14) -0.0391(17)
C2 0.0278(14) 0.0380(14) 0.0359(14) -0.0025(11) -0.0060(11) -0.0138(12)
C3 0.0377(16) 0.0463(15) 0.0380(15) -0.0045(13) -0.0080(12) -0.0208(13)
C4 0.0334(13) 0.0325(13) 0.0255(12) -0.0044(10) 0.0030(10) -0.0175(11)
C5 0.0303(13) 0.0412(15) 0.0282(13) -0.0044(12) -0.0020(10) -0.0180(12)
C6 0.0448(16) 0.0382(14) 0.0224(13) -0.0041(11) -0.0085(11) -0.0160(12)
C7 0.0306(13) 0.0388(15) 0.0293(13) -0.0069(11) -0.0032(10) -0.0162(12)
C8 0.0330(14) 0.0363(13) 0.0243(12) -0.0037(10) 0.0006(11) -0.0123(11)
C9 0.0303(13) 0.0400(15) 0.0329(14) -0.0058(12) -0.0020(11) -0.0174(12)
C10 0.0243(13) 0.0299(12) 0.0267(12) 0.0006(9) -0.0018(10) -0.0106(10)
C11 0.0229(13) 0.0363(14) 0.0257(13) -0.0069(11) -0.0029(10) -0.0087(12)
C12 0.0272(12) 0.0268(12) 0.0241(12) -0.0025(10) -0.0022(10) -0.0077(10)
C13 0.0242(12) 0.0211(11) 0.0217(11) -0.0018(9) -0.0021(9) -0.0068(9)
C14 0.0230(12) 0.0267(12) 0.0291(13) -0.0013(10) -0.0028(10) -0.0089(10)
C15 0.0270(12) 0.0264(12) 0.0232(12) -0.0010(9) -0.0027(9) -0.0099(10)
C16 0.0271(12) 0.0267(12) 0.0237(12) -0.0038(9) -0.0033(9) -0.0109(10)
C17 0.0350(14) 0.0314(13) 0.0334(13) -0.0007(10) -0.0138(11) -0.0139(11)
C18 0.0259(13) 0.0305(13) 0.0320(13) -0.0047(11) -0.0047(10) -0.0097(11)
C19 0.0266(13) 0.0384(14) 0.0287(13) -0.0077(12) -0.0011(10) -0.0123(11)
C20 0.0280(13) 0.0352(13) 0.0282(13) -0.0075(10) -0.0027(10) -0.0163(11)
C21 0.0236(12) 0.0251(11) 0.0223(11) -0.0051(9) 0.0007(9) -0.0097(10)

loop_
_atom_type_symbol
_atom_type_description
_atom_type_scat_dispersion_real
_atom_type_scat_dispersion_imag
_atom_type_scat_source
C C 0.0033 0.0016 'International Tables Vol C Tables 4.2.6.8 and 6.1.1.4'
H H 0.0000 0.0000 'International Tables Vol C Tables 4.2.6.8 and 6.1.1.4'
N N 0.0061 0.0033 'International Tables Vol C Tables 4.2.6.8 and 6.1.1.4'
O O 0.0106 0.0060 'International Tables Vol C Tables 4.2.6.8 and 6.1.1.4'
S S 0.1246 0.1234 'International Tables Vol C Tables 4.2.6.8 and 6.1.1.4'

loop_
_geom_angle_atom_site_label_1
_geom_angle_atom_site_label_2
_geom_angle_atom_site_label_3
_geom_angle
_geom_angle_site_symmetry_1
_geom_angle_site_symmetry_3
_geom_angle_publ_flag
O2 S1 O3 113.96(10) . . ?
O2 S1 N1 112.35(10) . . ?
O3 S1 N1 111.07(9) . . ?
O2 S1 C13 111.04(9) . . ?
O3 S1 C13 110.18(10) . . ?
N1 S1 C13 97.01(10) . . ?
C11 O4 C18 114.59(17) . . ?
C10 N1 S1 111.99(15) . . ?
C21 N2 C12 121.88(19) . . ?
C21 N2 C11 118.23(18) . . ?
C12 N2 C11 119.75(18) . . ?
C3 C2 C9 114.2(2) . . ?
C2 C3 C1 113.0(2) . . ?
C12 C4 C20 120.7(2) . . ?
C7 C5 C19 113.6(2) . . ?
C17 C6 C8 121.7(2) . . ?
C5 C7 C9 111.8(2) . . ?
C15 C8 C6 118.0(2) . . ?
C2 C9 C7 115.2(2) . . ?
O1 C10 N1 124.1(2) . . ?
O1 C10 C15 123.7(2) . . ?
N1 C10 C15 112.23(18) . . ?
O4 C11 N2 112.50(18) . . ?
N2 C12 C4 118.9(2) . . ?
C14 C13 C15 122.5(2) . . ?
C14 C13 S1 130.17(17) . . ?
C15 C13 S1 107.33(15) . . ?
C13 C14 C17 117.5(2) . . ?
C8 C15 C13 119.9(2) . . ?
C8 C15 C10 128.7(2) . . ?
C13 C15 C10 111.42(18) . . ?
O5 C16 C21 116.64(19) . . ?
O5 C16 C20 124.8(2) . . ?
C21 C16 C20 118.6(2) . . ?
C14 C17 C6 120.5(2) . . ?
O4 C18 C19 108.00(18) . . ?
C18 C19 C5 112.9(2) . . ?
C4 C20 C16 118.9(2) . . ?
N2 C21 C16 121.0(2) . . ?

loop_
_geom_bond_atom_site_label_1
_geom_bond_atom_site_label_2
_geom_bond_distance
_geom_bond_site_symmetry_2
_geom_bond_publ_flag
S1 O2 1.4389(16) . ?
S1 O3 1.4452(16) . ?
S1 N1 1.6129(19) . ?
S1 C13 1.762(2) . ?
O1 C10 1.226(3) . ?
O4 C11 1.373(3) . ?
O4 C18 1.453(3) . ?
O5 C16 1.343(3) . ?
N1 C10 1.370(3) . ?
N2 C21 1.336(3) . ?
N2 C12 1.345(3) . ?
N2 C11 1.512(3) . ?
C1 C3 1.518(4) . ?
C2 C3 1.510(4) . ?
C2 C9 1.527(3) . ?
C4 C12 1.376(3) . ?
C4 C20 1.383(3) . ?
C5 C7 1.518(3) . ?
C5 C19 1.525(3) . ?
C6 C17 1.387(3) . ?
C6 C8 1.388(3) . ?
C7 C9 1.529(3) . ?
C8 C15 1.383(3) . ?
C10 C15 1.505(3) . ?
C13 C14 1.381(3) . ?
C13 C15 1.386(3) . ?
C14 C17 1.383(3) . ?
C16 C21 1.379(3) . ?
C16 C20 1.390(3) . ?
C18 C19 1.506(3) . ?
